data_2009010
loop_
_publ_author_name
'Engelbrecht, Hendrik P.'
'Otto, Stefanus'
'Roodt, Andreas'

_publ_section_title
;<i>trans</i>-Bis(<i>N</i>,<i>N</i>-diethylethylenediamine-<i>N</i>,<i>N</i>')dioxorhenium(V)
 chloride trihydrate
;
_journal_issue 10
_journal_name_full 'Acta Crystallographica Section C'
_journal_page_first 1648
_journal_page_last 1650
_journal_paper_doi 10.1107/S0108270199007507
_journal_volume 55
_journal_year 1999
_chemical_formula_iupac '[ReO2 (C6 H16 N2 )2 ], Cl, 3H~2~O'
_chemical_formula_moiety 'C12 H38 Cl N4 O5 Re'
_chemical_formula_sum 'C12 H38 Cl N4 O5 Re'
_chemical_formula_weight 540.11
_chemical_name_systematic
;Trans-dioxobis(N,N-diethylethylenediamine-N,N')rhenium(V)chloride hydrate
 (1/3)
;
_space_group_IT_number 2
_symmetry_cell_setting triclinic
_symmetry_space_group_name_Hall '-P 1'
_symmetry_space_group_name_H-M 'P -1'
_audit_creation_method SHELXL-97
_cell_angle_alpha 106.2440(10)
_cell_angle_beta 94.8790(10)
_cell_angle_gamma 109.6630(10)
_cell_formula_units_Z 1
_cell_length_a 8.1819(6)
_cell_length_b 8.3833(6)
_cell_length_c 8.4079(6)
_cell_measurement_reflns_used 40
_cell_measurement_temperature 296(2)
_cell_measurement_theta_max 28.28
_cell_measurement_theta_min 2.57
_cell_volume 511.06(6)
_computing_cell_refinement SMART
_computing_data_collection 'SMART (Siemens, 1995)'
_computing_data_reduction 'SAINT (Siemens, 1995)'
_computing_molecular_graphics 'ORTEPII (Johnson, 1976)'
_computing_publication_material 'SHELXL97 (Sheldrick, 1997)'
_computing_structure_refinement SHELXL97
_computing_structure_solution 'SHELXL97 (Sheldrick, 1997)'
_diffrn_ambient_temperature 296(2)
_diffrn_detector_area_resol_mean '512 x 512'
_diffrn_measured_fraction_theta_full 0.865
_diffrn_measured_fraction_theta_max 0.865
_diffrn_measurement_device_type 'Siemens SMART'
_diffrn_measurement_method 'CCD detection'
_diffrn_radiation_monochromator graphite
_diffrn_radiation_source 'fine-focus sealed tube'
_diffrn_radiation_type MoK\a
_diffrn_radiation_wavelength 0.71073
_diffrn_reflns_av_R_equivalents 0.0139
_diffrn_reflns_av_sigmaI/netI 0.0232
_diffrn_reflns_limit_h_max 10
_diffrn_reflns_limit_h_min -10
_diffrn_reflns_limit_k_max 11
_diffrn_reflns_limit_k_min -9
_diffrn_reflns_limit_l_max 10
_diffrn_reflns_limit_l_min -8
_diffrn_reflns_number 3182
_diffrn_reflns_theta_full 28.28
_diffrn_reflns_theta_max 28.28
_diffrn_reflns_theta_min 2.57
_diffrn_standards_decay_% None
_exptl_absorpt_coefficient_mu 6.101
_exptl_absorpt_correction_T_max 0.261
_exptl_absorpt_correction_T_min 0.164
_exptl_absorpt_correction_type empirical
_exptl_absorpt_process_details '(spherical harmonius functions using SADABS; Sheldrick, 1996)'
_exptl_crystal_colour Brown
_exptl_crystal_density_diffrn 1.755
_exptl_crystal_density_meas 1.77
_exptl_crystal_density_method 'flotation benzene/iodomethane'
_exptl_crystal_description Cube
_exptl_crystal_F_000 270
_exptl_crystal_size_max 0.36
_exptl_crystal_size_mid 0.33
_exptl_crystal_size_min 0.22
_refine_diff_density_max 0.971
_refine_diff_density_min -1.319
_refine_ls_extinction_method none
_refine_ls_goodness_of_fit_ref 1.058
_refine_ls_hydrogen_treatment constr
_refine_ls_matrix_type full
_refine_ls_number_parameters 127
_refine_ls_number_reflns 2185
_refine_ls_number_restraints 0
_refine_ls_restrained_S_all 1.058
_refine_ls_R_factor_all 0.0188
_refine_ls_R_factor_gt 0.0188
_refine_ls_shift/su_max 0.000
_refine_ls_shift/su_mean 0.000
_refine_ls_structure_factor_coef Fsqd
_refine_ls_weighting_details 'w = 1/[\s^2^(Fo^2^)+(0.0348P)^2^+0.3108P] where P=(Fo^2^+2Fc^2^)/3'
_refine_ls_weighting_scheme calc
_refine_ls_wR_factor_ref 0.0489
_reflns_number_gt 2185
_reflns_number_total 2185
_reflns_threshold_expression I>2\s(I)
_cod_data_source_file fg1544.cif
_cod_data_source_block global
_cod_depositor_comments
;
The following automatic conversions were performed:
'_symmetry_cell_setting' value 'Triclinic' changed to 'triclinic'
according to '/home/saulius/struct/CIF-dictionaries/cif_core.dic'
dictionary named 'cif_core.dic' version 2.4.1 from
2010-06-29.

'_geom_bond_publ_flag' value 'Yes' changed to 'yes' according
to '/home/saulius/struct/CIF-dictionaries/cif_core.dic' dictionary named
'cif_core.dic' version 2.4.1 from 2010-06-29 (17 times).

Automatic conversion script
Id: cif_fix_enum 1527 2010-12-29 10:47:43Z saulius 

The following automatic conversions were performed:

'_symmetry_cell_setting' value 'Triclinic' changed to 'triclinic'
according to /home/saulius/struct/CIF-dictionaries/cif_core.dic
dictionary named 'cif_core.dic' version 2.4.1 from
2010-06-29.

'_exptl_absorpt_correction_type' value 'Empirical'
changed to 'empirical' according to
/home/saulius/struct/CIF-dictionaries/cif_core.dic dictionary named
'cif_core.dic' version 2.4.1 from 2010-06-29.

'_geom_bond_publ_flag'
value 'Yes' changed to 'yes' according to
/home/saulius/struct/CIF-dictionaries/cif_core.dic dictionary named
'cif_core.dic' version 2.4.1 from 2010-06-29 (17
times).

'_geom_angle_publ_flag' value 'Yes' changed to 'yes'
according to /home/saulius/struct/CIF-dictionaries/cif_core.dic
dictionary named 'cif_core.dic' version 2.4.1 from 2010-06-29 (11
times).

Automatic conversion script
Id: cif_fix_values 1715 2011-07-08 13:25:40Z adriana 

The following automatic conversions were performed:

'_refine_ls_weighting_scheme' value 'calc w =
1/[\s^2^(Fo^2^)+(0.0348P)^2^+0.3108P] where P=(Fo^2^+2Fc^2^)/3' was
changed to 'calc'. New tag '_refine_ls_weighting_details' was
created. The value of the new tag was set to 'w =
1/[\s^2^(Fo^2^)+(0.0348P)^2^+0.3108P] where P=(Fo^2^+2Fc^2^)/3'.

Automatic conversion script
Id: cif_fix_values 3143 2015-03-26 13:38:13Z robertas 
;
_cod_original_sg_symbol_H-M P-1
_cod_database_code 2009010

loop_
_symmetry_equiv_pos_as_xyz
'x, y, z'
'-x, -y, -z'

loop_
_atom_site_label
_atom_site_fract_x
_atom_site_fract_y
_atom_site_fract_z
_atom_site_U_iso_or_equiv
_atom_site_adp_type
_atom_site_calc_flag
_atom_site_refinement_flags
_atom_site_occupancy
_atom_site_disorder_assembly
_atom_site_disorder_group
_atom_site_type_symbol
Re1 .5000 .5000 .5000 .02188(6) Uani d S 1 . . Re
Cl1 .2136(13) .9361(11) .5578(18) .0535(15) Uani d P .50 . . Cl
O1 .3471(3) .4459(3) .6316(3) .0321(5) Uani d . 1 . . O
N1 .2738(3) .3908(4) .2795(3) .0270(5) Uani d . 1 . . N
N2 .4805(4) .2237(4) .4069(4) .0334(6) Uani d . 1 . . N
HNA .5895 .2200 .4152 .053(4) Uiso calc R 1 . . H
HNB .4205 .1614 .4691 .053(4) Uiso calc R 1 . . H
C1 .3227(5) .4587(5) .1346(4) .0356(7) Uani d . 1 . . C
H1A .2266 .3903 .0373 .053(4) Uiso calc R 1 . . H
H1B .4265 .4354 .1051 .053(4) Uiso calc R 1 . . H
C2 .1150(4) .4279(5) .3318(4) .0333(7) Uani d . 1 . . C
H2A .1483 .5568 .3772 .053(4) Uiso calc R 1 . . H
H2B .0844 .3798 .4223 .053(4) Uiso calc R 1 . . H
C3 .2241(5) .1906(5) .2173(5) .0409(8) Uani d . 1 . . C
H3A .1601 .1416 .1011 .053(4) Uiso calc R 1 . . H
H3B .1465 .1372 .2851 .053(4) Uiso calc R 1 . . H
C4 .3866(6) .1433(5) .2276(5) .0418(8) Uani d . 1 . . C
H4A .3526 .0141 .1905 .053(4) Uiso calc R 1 . . H
H4B .4628 .1910 .1560 .053(4) Uiso calc R 1 . . H
C5 .3610(6) .6569(6) .1690(5) .0441(8) Uani d . 1 . . C
H5A .3867 .6871 .0695 .053(4) Uiso calc R 1 . . H
H5B .4610 .7266 .2604 .053(4) Uiso calc R 1 . . H
H5C .2595 .6821 .1989 .053(4) Uiso calc R 1 . . H
C6 -.0507(5) .3509(7) .1916(6) .0504(10) Uani d . 1 . . C
H6A -.1451 .3783 .2379 .053(4) Uiso calc R 1 . . H
H6B -.0856 .2232 .1452 .053(4) Uiso calc R 1 . . H
H6C -.0249 .4031 .1041 .053(4) Uiso calc R 1 . . H
OW1 .0610(10) .2250(10) .7209(10) .0455(16) Uani d P .50 . . O
OW2 .1176(12) .1813(11) .7337(10) .0526(18) Uani d P .50 . . O
OW3 .239(3) -.068(3) -.463(4) .052(6) Uani d P .50 . . O

loop_
_atom_site_aniso_label
_atom_site_aniso_U_11
_atom_site_aniso_U_22
_atom_site_aniso_U_33
_atom_site_aniso_U_12
_atom_site_aniso_U_13
_atom_site_aniso_U_23
Re1 .02013(9) .02204(9) .02755(9) .00874(6) .00767(6) .01240(6)
Cl1 .0366(15) .0395(19) .093(4) .0156(15) .0195(19) .032(2)
O1 .0251(11) .0379(12) .0372(12) .0102(9) .0082(9) .0199(10)
N1 .0243(12) .0283(12) .0300(12) .0107(10) .0050(10) .0114(10)
N2 .0325(14) .0267(12) .0447(16) .0150(11) .0071(12) .0127(11)
C1 .0412(18) .0461(18) .0273(14) .0199(15) .0106(13) .0182(14)
C2 .0241(14) .0424(17) .0383(16) .0153(13) .0068(12) .0171(14)
C3 .0404(19) .0277(15) .0466(19) .0086(14) -.0018(15) .0085(14)
C4 .051(2) .0294(15) .0446(19) .0208(15) .0057(16) .0067(14)
C5 .051(2) .047(2) .045(2) .0210(17) .0144(17) .0276(17)
C6 .0301(18) .071(3) .049(2) .0211(18) -.0022(16) .020(2)
OW1 .036(4) .045(4) .052(4) .011(3) .017(3) .013(3)
OW2 .056(5) .051(4) .048(4) .012(3) .012(3) .021(3)
OW3 .050(12) .050(7) .066(7) .030(6) .008(8) .021(5)

loop_
_atom_type_symbol
_atom_type_description
_atom_type_scat_dispersion_real
_atom_type_scat_dispersion_imag
_atom_type_scat_source
C C 0.0033 0.0016 'International Tables Vol C Tables 4.2.6.8 and 6.1.1.4'
H H 0.0000 0.0000 'International Tables Vol C Tables 4.2.6.8 and 6.1.1.4'
N N 0.0061 0.0033 'International Tables Vol C Tables 4.2.6.8 and 6.1.1.4'
O O 0.0106 0.0060 'International Tables Vol C Tables 4.2.6.8 and 6.1.1.4'
Cl Cl 0.1484 0.1585 'International Tables Vol C Tables 4.2.6.8 and 6.1.1.4'
Re Re -1.0185 7.2310 'International Tables Vol C Tables 4.2.6.8 and 6.1.1.4'

loop_
_geom_angle_atom_site_label_1
_geom_angle_atom_site_label_2
_geom_angle_atom_site_label_3
_geom_angle_site_symmetry_1
_geom_angle_site_symmetry_3
_geom_angle
_geom_angle_publ_flag
O1 Re1 O1 . 2_666 180.0 ?
O1 Re1 N2 . 2_666 89.01(12) ?
O1 Re1 N2 2_666 2_666 90.99(12) ?
O1 Re1 N2 . . 90.99(12) yes
O1 Re1 N2 2_666 . 89.01(12) ?
N2 Re1 N2 2_666 . 180.0 ?
O1 Re1 N1 . . 89.46(10) yes
O1 Re1 N1 2_666 . 90.54(10) ?
N2 Re1 N1 2_666 . 99.75(10) ?
N2 Re1 N1 . . 80.25(11) yes
O1 Re1 N1 . 2_666 90.54(10) ?
O1 Re1 N1 2_666 2_666 89.46(10) ?
N2 Re1 N1 2_666 2_666 80.25(10) ?
N2 Re1 N1 . 2_666 99.75(10) yes
N1 Re1 N1 . 2_666 180.0 ?
C3 N1 C2 . . 108.1(3) yes
C3 N1 C1 . . 107.6(3) yes
C2 N1 C1 . . 110.2(3) yes
C3 N1 Re1 . . 106.1(2) yes
C2 N1 Re1 . . 111.48(19) yes
C1 N1 Re1 . . 113.1(2) yes
C4 N2 Re1 . . 108.7(2) yes
N1 C1 C5 . . 115.2(3) ?
N1 C2 C6 . . 115.7(3) ?
N1 C3 C4 . . 111.1(3) ?
N2 C4 C3 . . 107.1(3) ?

loop_
_geom_bond_atom_site_label_1
_geom_bond_atom_site_label_2
_geom_bond_site_symmetry_2
_geom_bond_distance
_geom_bond_publ_flag
Re1 O1 . 1.769(2) yes
Re1 O1 2_666 1.769(2) ?
Re1 N2 2_666 2.172(3) ?
Re1 N2 . 2.172(3) yes
Re1 N1 . 2.242(3) yes
Re1 N1 2_666 2.242(3) ?
N1 C3 . 1.506(4) yes
N1 C2 . 1.507(4) yes
N1 C1 . 1.512(4) yes
N2 C4 . 1.485(5) yes
C1 C5 . 1.519(5) yes
C2 C6 . 1.535(5) yes
C3 C4 . 1.513(6) yes
OW1 OW2 . .699(8) ?
Cl1 OW2 1_565 2.572(14) yes
Cl1 OW1 2_566 2.767(15) yes
O1 OW1 . 2.763(8) yes
O1 OW2 . 2.779(9) yes
OW1 OW2 . .699(8) yes
OW1 OW3 2 2.79(3) yes
OW2 OW3 1_556 2.80(3) yes
